data_7244285
loop_
_publ_author_name
'Edkins, Katharina'
'Tweedy, Jane'
'Fung, Stephanie'
'Edkins, Robert M.'

_publ_section_title
;
 Steric influence on solvate formation -- a comparison of resorcylic acid
 and two brominated derivatives
;
_journal_name_full CrystEngComm
_journal_paper_doi 10.1039/D1CE01592C
_journal_year 2022
_chemical_formula_moiety 'C7 H5 Br O4, C2 H4 O'
_chemical_formula_sum 'C9 H9 Br O5'
_chemical_formula_weight 277.072
_chemical_name_systematic '5-bromo-resorcylic acid dioxane hemisolvate'
_space_group_crystal_system triclinic
_space_group_IT_number 2
_space_group_name_Hall '-P 1'
_space_group_name_H-M_alt 'P -1'
_symmetry_Int_Tables_number 2
_atom_sites_solution_primary iterative
_audit_creation_date 2021-06-11
_audit_creation_method
;
Olex2 1.3-alpha
(compiled 2020.11.12 svn.r5f609507 for OlexSys, GUI svn.r6272)
;
_audit_update_record
;
2021-11-08 deposited with the CCDC.	2022-01-19 downloaded from the CCDC.
;
_cell_angle_alpha 108.660(3)
_cell_angle_beta 98.455(3)
_cell_angle_gamma 97.857(3)
_cell_formula_units_Z 2
_cell_length_a 4.2750(4)
_cell_length_b 10.1068(9)
_cell_length_c 12.6263(12)
_cell_measurement_reflns_used 4692
_cell_measurement_temperature 120
_cell_measurement_theta_max 25.99
_cell_measurement_theta_min 3.22
_cell_volume 501.32(8)
_computing_cell_refinement 'SAINT v8.37A (Bruker, 2015)'
_computing_data_reduction 'SAINT v8.37A (Bruker, 2015)'
_computing_molecular_graphics 'Olex2 1.3-alpha (Dolomanov et al., 2009)'
_computing_publication_material 'Olex2 1.3-alpha (Dolomanov et al., 2009)'
_computing_structure_refinement 'olex2.refine 1.3-alpha (Bourhis et al., 2015)'
_computing_structure_solution 'olex2.solve 1.3-alpha (Bourhis et al., 2015)'
_diffrn_ambient_temperature 120
_diffrn_detector 'Bruker APEX2 area detector'
_diffrn_detector_area_resol_mean 7.9
_diffrn_detector_type 'CCD area detector'
_diffrn_measured_fraction_theta_full 0.9978
_diffrn_measured_fraction_theta_max 0.9980
_diffrn_measurement_device 'three-circle diffractometer'
_diffrn_measurement_device_type 'Bruker SMART APEX2 area detector'
_diffrn_measurement_method '\w and \f scans'
_diffrn_radiation_monochromator 'mirror optics'
_diffrn_radiation_probe x-ray
_diffrn_radiation_type 'Mo K\a'
_diffrn_radiation_wavelength 0.71073
_diffrn_reflns_av_R_equivalents 0.0488
_diffrn_reflns_av_unetI/netI 0.0426
_diffrn_reflns_Laue_measured_fraction_full 0.9978
_diffrn_reflns_Laue_measured_fraction_max 0.9980
_diffrn_reflns_limit_h_max 5
_diffrn_reflns_limit_h_min -4
_diffrn_reflns_limit_k_max 12
_diffrn_reflns_limit_k_min -12
_diffrn_reflns_limit_l_max 15
_diffrn_reflns_limit_l_min -15
_diffrn_reflns_number 8977
_diffrn_reflns_point_group_measured_fraction_full 0.9978
_diffrn_reflns_point_group_measured_fraction_max 0.9980
_diffrn_reflns_theta_full 25.2417
_diffrn_reflns_theta_max 25.99
_diffrn_reflns_theta_min 3.22
_diffrn_source 'microfocus sealed X-ray tube'
_diffrn_source_current 1.0
_diffrn_source_power 0.05
_diffrn_source_type 'Incoatec I\ms'
_diffrn_source_voltage 50.0
_diffrn_standards_number 0
_exptl_absorpt_coefficient_mu 4.097
_exptl_absorpt_correction_T_max 0.7134
_exptl_absorpt_correction_T_min 0.4591
_exptl_absorpt_correction_type multi-scan
_exptl_absorpt_process_details
;
SADABS-2012/1 (Bruker,2012) was used for absorption correction.
wR2(int) was 0.1363 before and 0.0858 after correction.
The Ratio of minimum to maximum transmission is 0.7175.
The \l/2 correction factor is 0.0015.
;
_exptl_crystal_colour 'clear colourless'
_exptl_crystal_colour_lustre clear
_exptl_crystal_colour_primary colourless
_exptl_crystal_density_diffrn 1.836
_exptl_crystal_description plate
_exptl_crystal_F_000 275.765
_exptl_crystal_preparation 'Cut from a larger crystal'
_exptl_crystal_recrystallization_method 'Crystallised by precipitation from dioxane with toluene'
_exptl_crystal_size_max 0.465
_exptl_crystal_size_mid 0.182
_exptl_crystal_size_min 0.13
_refine_diff_density_max 1.6534
_refine_diff_density_min -0.6153
_refine_diff_density_rms 0.1295
_refine_ls_d_res_high 0.8110
_refine_ls_d_res_low 6.3318
_refine_ls_goodness_of_fit_ref 1.0591
_refine_ls_hydrogen_treatment constr
_refine_ls_matrix_type full
_refine_ls_number_constraints 16
_refine_ls_number_parameters 139
_refine_ls_number_reflns 1975
_refine_ls_number_restraints 0
_refine_ls_restrained_S_all 1.0591
_refine_ls_R_factor_all 0.0426
_refine_ls_R_factor_gt 0.0340
_refine_ls_shift/su_max 0.0002
_refine_ls_shift/su_mean 0.0000
_refine_ls_structure_factor_coef Fsqd
_refine_ls_weighting_details 'w=1/[\s^2^(Fo^2^)+(0.0335P)^2^+0.9221P] where P=(Fo^2^+2Fc^2^)/3'
_refine_ls_weighting_scheme calc
_refine_ls_wR_factor_gt 0.0776
_refine_ls_wR_factor_ref 0.0815
_reflns_Friedel_coverage 0.0
_reflns_limit_h_max 5
_reflns_limit_h_min -5
_reflns_limit_k_max 11
_reflns_limit_k_min -12
_reflns_limit_l_max 15
_reflns_limit_l_min 0
_reflns_number_gt 1734
_reflns_number_total 1975
_reflns_threshold_expression I>=2u(I)
_cod_data_source_file d1ce01592c2.cif
_cod_data_source_block KE062
_cod_database_code 7244285
_olex2_refinement_description
;
1. Fixed Uiso
 At 1.2 times of:
  All C(H) groups, All C(H,H) groups
 At 1.5 times of:
  All O(H) groups
2.a Secondary CH2 refined with riding coordinates:
 C2S(H2Sa,H2Sb), C1S(H1Sa,H1Sb)
2.b Aromatic/amide H refined with riding coordinates:
 C7(H7), C4(H4a)
2.c Idealised tetrahedral OH refined as rotating group:
 O1(H1), O4(H4), O3(H3)
;
_olex2_exptl_crystal_mounting_method
'crystal soaked in perfluoro polyether oil and mounted on MiTeGen sample holder directly into the pre-cooled cryostream'
_olex2_submission_special_instructions 'No special instructions were received'

loop_
_space_group_symop_id
_space_group_symop_operation_xyz
1 x,y,z
2 -x,-y,-z

loop_
_atom_site_label
_atom_site_type_symbol
_atom_site_fract_x
_atom_site_fract_y
_atom_site_fract_z
_atom_site_U_iso_or_equiv
_atom_site_adp_type
_atom_site_occupancy
_atom_site_refinement_flags_posn
Br1 Br 0.34593(9) 0.01983(3) 0.66843(3) 0.02613(14) Uani 1.000000 .
O1 O -0.3616(6) 0.3315(2) 0.4984(2) 0.0243(5) Uani 1.000000 .
H1 H -0.481(7) 0.3660(5) 0.4598(19) 0.0364(8) Uiso 1.000000 GR
O4 O 0.7009(6) 0.2849(2) 0.8823(2) 0.0263(6) Uani 1.000000 .
H4 H 0.709(8) 0.1981(10) 0.8568(18) 0.0394(8) Uiso 1.000000 GR
O1S O 0.8872(6) 0.0626(2) 0.9202(2) 0.0228(5) Uani 1.000000 .
O3 O 0.2306(6) 0.6354(2) 0.7926(2) 0.0287(6) Uani 1.000000 .
H3 H 0.095(8) 0.6479(7) 0.743(2) 0.0431(9) Uiso 1.000000 GR
C6 C 0.2954(8) 0.2122(3) 0.7077(3) 0.0198(7) Uani 1.000000 .
C2S C 1.1232(9) 0.1434(4) 1.0219(3) 0.0237(7) Uani 1.000000 .
H2Sa H 1.3424(9) 0.1400(4) 1.0059(3) 0.0284(9) Uiso 1.000000 R
H2Sb H 1.0989(9) 0.2442(4) 1.0471(3) 0.0284(9) Uiso 1.000000 R
C7 C 0.0786(8) 0.2502(3) 0.6367(3) 0.0187(7) Uani 1.000000 .
H7 H -0.0512(8) 0.1794(3) 0.5696(3) 0.0225(8) Uiso 1.000000 R
C1S C 0.9182(9) -0.0838(3) 0.8848(3) 0.0237(7) Uani 1.000000 .
H1Sa H 0.7531(9) -0.1396(3) 0.8152(3) 0.0284(9) Uiso 1.000000 R
H1Sb H 1.1334(9) -0.0917(3) 0.8661(3) 0.0284(9) Uiso 1.000000 R
C3 C 0.2421(8) 0.4954(3) 0.7626(3) 0.0206(7) Uani 1.000000 .
C1 C -0.1868(8) 0.4339(3) 0.5885(3) 0.0203(7) Uani 1.000000 .
C2 C 0.0476(8) 0.3925(3) 0.6625(3) 0.0194(7) Uani 1.000000 .
C5 C 0.4854(8) 0.3145(4) 0.8088(3) 0.0214(7) Uani 1.000000 .
C4 C 0.4562(8) 0.4555(4) 0.8350(3) 0.0224(7) Uani 1.000000 .
H4a H 0.5835(8) 0.5255(4) 0.9031(3) 0.0269(9) Uiso 1.000000 R
O2 O -0.2164(6) 0.5605(2) 0.6102(2) 0.0250(5) Uani 1.000000 .

loop_
_atom_site_aniso_label
_atom_site_aniso_U_11
_atom_site_aniso_U_22
_atom_site_aniso_U_33
_atom_site_aniso_U_12
_atom_site_aniso_U_13
_atom_site_aniso_U_23
Br1 0.0336(2) 0.01751(19) 0.0288(2) 0.01153(14) 0.00179(14) 0.00952(14)
O1 0.0254(13) 0.0224(12) 0.0282(14) 0.0105(10) 0.0017(11) 0.0124(11)
O4 0.0301(13) 0.0204(12) 0.0288(14) 0.0080(10) -0.0032(11) 0.0119(11)
O1S 0.0281(13) 0.0176(12) 0.0220(12) 0.0081(10) -0.0026(10) 0.0078(10)
O3 0.0336(14) 0.0174(12) 0.0342(15) 0.0108(10) -0.0001(11) 0.0084(11)
C6 0.0230(17) 0.0155(15) 0.0265(18) 0.0082(13) 0.0086(14) 0.0114(14)
C2S 0.0274(18) 0.0181(16) 0.0259(18) 0.0070(14) -0.0007(15) 0.0098(14)
C7 0.0190(16) 0.0195(16) 0.0209(17) 0.0057(13) 0.0068(13) 0.0094(14)
C1S 0.0299(19) 0.0176(16) 0.0228(18) 0.0089(14) 0.0016(15) 0.0059(14)
C3 0.0215(17) 0.0175(16) 0.0266(18) 0.0067(13) 0.0082(14) 0.0100(14)
C1 0.0192(16) 0.0224(17) 0.0262(18) 0.0077(13) 0.0107(14) 0.0133(15)
C2 0.0186(16) 0.0204(16) 0.0248(18) 0.0083(13) 0.0072(14) 0.0121(14)
C5 0.0206(17) 0.0232(17) 0.0259(18) 0.0075(13) 0.0072(14) 0.0136(15)
C4 0.0232(17) 0.0193(17) 0.0241(18) 0.0039(13) 0.0025(14) 0.0079(14)
O2 0.0275(13) 0.0199(12) 0.0319(14) 0.0108(10) 0.0033(11) 0.0134(11)

loop_
_atom_type_symbol
_atom_type_scat_dispersion_real
_atom_type_scat_dispersion_imag
_atom_type_scat_Cromer_Mann_a1
_atom_type_scat_Cromer_Mann_a2
_atom_type_scat_Cromer_Mann_a3
_atom_type_scat_Cromer_Mann_a4
_atom_type_scat_Cromer_Mann_b1
_atom_type_scat_Cromer_Mann_b2
_atom_type_scat_Cromer_Mann_b3
_atom_type_scat_Cromer_Mann_b4
_atom_type_scat_Cromer_Mann_c
_atom_type_scat_source
_atom_type_scat_dispersion_source
H 0.00000 0.00000 0.49300 0.32291 0.14019 0.04081 10.51090 26.12570 3.14236 57.79970 0.0030380000826 'International Tables Volume C Table 6.1.1.4 (pp. 500-502)' 'Henke, Gullikson and Davis, At. Data and Nucl. Data Tables, 1993, 54, 2'
C 0.00347 0.00161 2.31000 1.02000 1.58860 0.86500 20.84390 10.20750 0.56870 51.65120 0.215599998832 'International Tables Volume C Table 6.1.1.4 (pp. 500-502)' 'Henke, Gullikson and Davis, At. Data and Nucl. Data Tables, 1993, 54, 2'
Br -0.28346 2.55990 17.17890 5.23580 5.63770 3.98510 2.17230 16.57960 0.26090 41.43280 2.95569992065 'International Tables Volume C Table 6.1.1.4 (pp. 500-502)' 'Henke, Gullikson and Davis, At. Data and Nucl. Data Tables, 1993, 54, 2'
O 0.01158 0.00611 3.04850 2.28680 1.54630 0.86700 13.27710 5.70110 0.32390 32.90890 0.250800013542 'International Tables Volume C Table 6.1.1.4 (pp. 500-502)' 'Henke, Gullikson and Davis, At. Data and Nucl. Data Tables, 1993, 54, 2'

loop_
_geom_angle_atom_site_label_1
_geom_angle_atom_site_label_2
_geom_angle_atom_site_label_3
_geom_angle
_geom_angle_site_symmetry_1
_geom_angle_site_symmetry_3
_geom_angle_publ_flag
C1 O1 H1 109.5 . . ?
C5 O4 H4 109.5 . . ?
C1S O1S C2S 109.7(2) . . ?
C3 O3 H3 109.5 . . ?
C7 C6 Br1 119.8(3) . . ?
C5 C6 Br1 119.3(2) . . ?
C5 C6 C7 120.9(3) . . ?
H2Sa C2S O1S 109.64(18) . . ?
H2Sb C2S O1S 109.64(16) . . ?
H2Sb C2S H2Sa 108.2 . . ?
C1S C2S O1S 110.1(3) 2_757 . ?
C1S C2S H2Sa 109.64(19) 2_757 . ?
C1S C2S H2Sb 109.64(18) 2_757 . ?
H7 C7 C6 119.80(19) . . ?
C2 C7 C6 120.4(3) . . ?
C2 C7 H7 119.80(19) . . ?
C2S C1S O1S 110.4(3) 2_757 . ?
H1Sa C1S O1S 109.57(17) . . ?
H1Sa C1S C2S 109.57(19) . 2_757 ?
H1Sb C1S O1S 109.57(17) . . ?
H1Sb C1S C2S 109.57(19) . 2_757 ?
H1Sb C1S H1Sa 108.1 . . ?
C2 C3 O3 122.4(3) . . ?
C4 C3 O3 117.2(3) . . ?
C4 C3 C2 120.4(3) . . ?
C2 C1 O1 116.5(3) . . ?
O2 C1 O1 121.9(3) . . ?
O2 C1 C2 121.6(3) . . ?
C3 C2 C7 118.8(3) . . ?
C1 C2 C7 120.9(3) . . ?
C1 C2 C3 120.4(3) . . ?
C6 C5 O4 124.1(3) . . ?
C4 C5 O4 116.8(3) . . ?
C4 C5 C6 119.1(3) . . ?
C5 C4 C3 120.4(3) . . ?
H4a C4 C3 119.79(19) . . ?
H4a C4 C5 119.8(2) . . ?

loop_
_geom_bond_atom_site_label_1
_geom_bond_atom_site_label_2
_geom_bond_distance
_geom_bond_site_symmetry_2
_geom_bond_publ_flag
Br1 C6 1.898(3) . ?
O1 H1 0.8400 . ?
O1 C1 1.307(4) . ?
O4 H4 0.8400 . ?
O4 C5 1.342(4) . ?
O1S C2S 1.434(4) . ?
O1S C1S 1.433(4) . ?
O3 H3 0.8400 . ?
O3 C3 1.352(4) . ?
C6 C7 1.372(5) . ?
C6 C5 1.406(5) . ?
C2S H2Sa 0.9900 . ?
C2S H2Sb 0.9900 . ?
C2S C1S 1.506(5) 2_757 ?
C7 H7 0.9500 . ?
C7 C2 1.399(4) . ?
C1S H1Sa 0.9900 . ?
C1S H1Sb 0.9900 . ?
C3 C2 1.408(5) . ?
C3 C4 1.389(5) . ?
C1 C2 1.463(5) . ?
C1 O2 1.249(4) . ?
C5 C4 1.384(5) . ?
C4 H4a 0.9500 . ?
